data_4318487
loop_
_publ_author_name
'Yoshiki Ohgo'
'Saburo Neya'
'Takahisa Ikeue'
'Masashi Takahashi'
'Masuo Takeda'
'Noriaki Funasaki'
'Mikio Nakamura'

_publ_contact_author_address
;
Department of Chemistry
Toho University 
5-21-16 Omorinishi Ota-ku Tokyo 143 Japan
;
_publ_contact_author_email yohgo@med.toho-u.ac.jp
_publ_contact_author_fax '81 3 5493 5430'
_publ_contact_author_name 'Ohgo, Yoshiki'
_publ_contact_author_phone '81 3 3762 4151 x2551'
_publ_section_title
;
 Molecular Structures of Five-Coordinated Halide Ligated Iron(III)
 Porphyrin, Porphycene, and Corrphycene Complexes
;
_journal_name_full 'Inorganic Chemistry'
_journal_page_first 4627
_journal_page_last 4629
_journal_paper_doi 10.1021/ic0256866
_journal_volume 41
_journal_year 2002
_chemical_formula_sum 'C33 H37 Cl3 F Fe N4'
_chemical_formula_weight 670.87
_chemical_name_common porphycene
_chemical_name_systematic
; 
Fluoro[(3,6,13,16-Tetraethyl-2,7,12,17-
tetramethylporphycenato)iron(III)] 
;
_space_group_IT_number 14
_symmetry_cell_setting monoclinic
_symmetry_space_group_name_Hall '-P 2yn'
_symmetry_space_group_name_H-M 'P 1 21/n 1'
_atom_sites_solution_hydrogens geom
_atom_sites_solution_primary direct
_atom_sites_solution_secondary difmap
_audit_creation_method SHELXL-97
_cell_angle_alpha 90.00
_cell_angle_beta 100.770(2)
_cell_angle_gamma 90.00
_cell_formula_units_Z 4
_cell_length_a 14.5522(7)
_cell_length_b 10.2165(4)
_cell_length_c 22.0725(13)
_cell_measurement_reflns_used 44926
_cell_measurement_temperature 298
_cell_measurement_theta_max 54.9
_cell_measurement_theta_min 2.8
_cell_volume 3223.8(3)
_computing_cell_refinement
;
MSC/AFC Diffractometer Control Software
;
_computing_data_collection
;
MSC/AFC Diffractometer Control Software 
(Molecular Structure Corporation, 1992a)
;
_computing_data_reduction
;
MSC/AFC Diffractometer Control Software. Data Reduction: 
TEXSAN (Molecular Structure Corporation, 1992b)
;
_computing_molecular_graphics 'SV (Nemoto & Ohashi, 1993)'
_computing_publication_material SHELXL-97
_computing_structure_refinement 'SHELXL-97 (Sheldrick, 1997)'
_computing_structure_solution 'SIR-97(Altomare, A. et al., 1999)'
_diffrn_ambient_temperature 298
_diffrn_detector_area_resol_mean 10
_diffrn_measured_fraction_theta_full 0.947
_diffrn_measured_fraction_theta_max 0.947
_diffrn_measurement_device_type 'RIGAKU RAXIS-RAPID Imaging Plate'
_diffrn_measurement_method \w-scan
_diffrn_radiation_monochromator graphite
_diffrn_radiation_source 'rotating anode'
_diffrn_radiation_type MoK\a
_diffrn_radiation_wavelength 0.71069
_diffrn_reflns_av_R_equivalents 0.0354
_diffrn_reflns_av_sigmaI/netI 0.0496
_diffrn_reflns_limit_h_max 18
_diffrn_reflns_limit_h_min -18
_diffrn_reflns_limit_k_max 13
_diffrn_reflns_limit_k_min -12
_diffrn_reflns_limit_l_max 28
_diffrn_reflns_limit_l_min -28
_diffrn_reflns_number 12559
_diffrn_reflns_theta_full 27.48
_diffrn_reflns_theta_max 27.48
_diffrn_reflns_theta_min 1.88
_exptl_absorpt_coefficient_mu 0.751
_exptl_absorpt_correction_T_max 0.861
_exptl_absorpt_correction_T_min 0.857
_exptl_absorpt_correction_type multi-scan
_exptl_absorpt_process_details
;
ABSCOR(Higashi et al., 1968)
;
_exptl_crystal_colour purple
_exptl_crystal_density_diffrn 1.382
_exptl_crystal_density_method 'not measured'
_exptl_crystal_description platelet
_exptl_crystal_F_000 1396
_exptl_crystal_size_max 0.2
_exptl_crystal_size_mid 0.2
_exptl_crystal_size_min 0.2
_refine_diff_density_max 0.942
_refine_diff_density_min -0.411
_refine_diff_density_rms 0.086
_refine_ls_extinction_coef 0.0088(13)
_refine_ls_extinction_expression Fc^*^=kFc[1+0.001xFc^2^\l^3^/sin(2\q)]^-1/4^
_refine_ls_extinction_method SHELXL
_refine_ls_goodness_of_fit_ref 0.964
_refine_ls_hydrogen_treatment constr
_refine_ls_matrix_type full
_refine_ls_number_parameters 392
_refine_ls_number_reflns 7001
_refine_ls_number_restraints 6
_refine_ls_restrained_S_all 0.964
_refine_ls_R_factor_all 0.0963
_refine_ls_R_factor_gt 0.0715
_refine_ls_shift/su_max 0.001
_refine_ls_shift/su_mean 0.000
_refine_ls_structure_factor_coef Fsqd
_refine_ls_weighting_details 'calc w=1/[\s^2^(Fo^2^)+(0.1298P)^2^] where P=(Fo^2^+2Fc^2^)/3'
_refine_ls_weighting_scheme calc
_refine_ls_wR_factor_gt 0.1779
_refine_ls_wR_factor_ref 0.1918
_reflns_number_gt 4733
_reflns_number_total 7001
_reflns_threshold_expression >2sigma(I)
_cod_data_source_file ic0256866_s1_06.cif
_cod_data_source_block '[Fe(EtioPc)F]'
_cod_database_code 4318487

loop_
_symmetry_equiv_pos_as_xyz
'x, y, z'
'-x+1/2, y+1/2, -z+1/2'
'-x, -y, -z'
'x-1/2, -y-1/2, z-1/2'

loop_
_atom_site_label
_atom_site_type_symbol
_atom_site_fract_x
_atom_site_fract_y
_atom_site_fract_z
_atom_site_U_iso_or_equiv
_atom_site_adp_type
_atom_site_occupancy
_atom_site_symmetry_multiplicity
_atom_site_calc_flag
_atom_site_refinement_flags
_atom_site_disorder_assembly
_atom_site_disorder_group
Fe1 Fe 0.26296(3) 0.38730(4) 0.416271(18) 0.05440(18) Uani 1 1 d . . .
F1 F 0.28425(7) 0.29232(11) 0.51029(4) 0.0294(3) Uani 1 1 d . . .
N1 N 0.13107(18) 0.4565(2) 0.40305(12) 0.0583(6) Uani 1 1 d . . .
N2 N 0.28538(19) 0.5823(3) 0.42779(12) 0.0592(6) Uani 1 1 d . . .
N3 N 0.38321(17) 0.3570(3) 0.38500(11) 0.0585(6) Uani 1 1 d . . .
N4 N 0.22804(18) 0.2325(2) 0.36008(11) 0.0585(6) Uani 1 1 d . . .
C1 C 0.0434(2) 0.3996(4) 0.39732(15) 0.0655(8) Uani 1 1 d . . .
C2 C -0.0212(2) 0.4947(4) 0.41239(16) 0.0722(9) Uani 1 1 d . . .
C3 C 0.0263(3) 0.6084(4) 0.42664(16) 0.0721(9) Uani 1 1 d . . .
C4 C 0.1221(2) 0.5840(3) 0.42133(14) 0.0613(7) Uani 1 1 d . . .
C5 C 0.2071(3) 0.6547(3) 0.43270(14) 0.0637(7) Uani 1 1 d . . .
C6 C 0.2344(3) 0.7865(3) 0.44930(16) 0.0749(9) Uani 1 1 d . . .
C7 C 0.3298(3) 0.7895(3) 0.45638(16) 0.0780(10) Uani 1 1 d . . .
C8 C 0.3616(3) 0.6630(3) 0.44193(15) 0.0677(8) Uani 1 1 d . . .
C9 C 0.4550(3) 0.6356(4) 0.44261(18) 0.0801(10) Uani 1 1 d . . .
H9 H 0.4949 0.7031 0.4588 0.096 Uiso 1 1 calc R . .
C10 C 0.5012(2) 0.5289(4) 0.42422(16) 0.0761(10) Uani 1 1 d . . .
H10 H 0.5656 0.5402 0.4304 0.091 Uiso 1 1 calc R . .
C11 C 0.4722(2) 0.4080(4) 0.39842(15) 0.0652(8) Uani 1 1 d . . .
C12 C 0.5346(2) 0.3166(4) 0.37775(17) 0.0773(10) Uani 1 1 d . . .
C13 C 0.4834(3) 0.2156(4) 0.35098(15) 0.0722(9) Uani 1 1 d . . .
C14 C 0.3878(2) 0.2405(3) 0.35539(13) 0.0604(7) Uani 1 1 d . . .
C15 C 0.3018(2) 0.1748(3) 0.33838(13) 0.0607(7) Uani 1 1 d . . .
C16 C 0.2669(3) 0.0614(3) 0.30247(15) 0.0735(9) Uani 1 1 d . . .
C17 C 0.1767(3) 0.0489(4) 0.30587(17) 0.0795(10) Uani 1 1 d . . .
C18 C 0.1508(2) 0.1558(3) 0.34159(15) 0.0654(8) Uani 1 1 d . . .
C19 C 0.0612(3) 0.1732(3) 0.35327(17) 0.0705(8) Uani 1 1 d . . .
H19 H 0.0228 0.1010 0.3424 0.085 Uiso 1 1 calc R . .
C20 C 0.0171(2) 0.2734(4) 0.37720(17) 0.0744(9) Uani 1 1 d . . .
H20 H -0.0439 0.2529 0.3809 0.089 Uiso 1 1 calc R . .
C21 C -0.1241(3) 0.4705(5) 0.4101(2) 0.0932(12) Uani 1 1 d . . .
H21A H -0.1567 0.5526 0.4072 0.140 Uiso 1 1 calc R . .
H21B H -0.1326 0.4257 0.4469 0.140 Uiso 1 1 calc R . .
H21C H -0.1485 0.4177 0.3747 0.140 Uiso 1 1 calc R . .
C22 C -0.0193(4) 0.7322(5) 0.4438(2) 0.0984(13) Uani 1 1 d . . .
H22A H 0.0273 0.7873 0.4687 0.118 Uiso 1 1 calc R . .
H22B H -0.0662 0.7104 0.4681 0.118 Uiso 1 1 calc R . .
C23 C -0.0658(5) 0.8075(6) 0.3852(3) 0.124(2) Uani 1 1 d . . .
H23A H -0.0183 0.8392 0.3640 0.186 Uiso 1 1 calc R . .
H23B H -0.1007 0.8801 0.3967 0.186 Uiso 1 1 calc R . .
H23C H -0.1071 0.7500 0.3585 0.186 Uiso 1 1 calc R . .
C24 C 0.1746(4) 0.9041(4) 0.4575(2) 0.0986(14) Uani 1 1 d . . .
H24A H 0.2005 0.9807 0.4409 0.118 Uiso 1 1 calc R . .
H24B H 0.1122 0.8903 0.4337 0.118 Uiso 1 1 calc R . .
C25 C 0.1672(5) 0.9308(6) 0.5231(3) 0.140(2) Uani 1 1 d . . .
H25A H 0.1502 0.8518 0.5418 0.210 Uiso 1 1 calc R . .
H25B H 0.1203 0.9964 0.5243 0.210 Uiso 1 1 calc R . .
H25C H 0.2264 0.9614 0.5453 0.210 Uiso 1 1 calc R . .
C26 C 0.3925(4) 0.9068(4) 0.4743(2) 0.1049(15) Uani 1 1 d . . .
H26A H 0.3548 0.9840 0.4742 0.157 Uiso 1 1 calc R . .
H26B H 0.4336 0.9172 0.4453 0.157 Uiso 1 1 calc R . .
H26C H 0.4289 0.8936 0.5148 0.157 Uiso 1 1 calc R . .
C27 C 0.6396(3) 0.3355(6) 0.3862(2) 0.0974(13) Uani 1 1 d . . .
H27A H 0.6695 0.2517 0.3864 0.146 Uiso 1 1 calc R . .
H27B H 0.6619 0.3790 0.4247 0.146 Uiso 1 1 calc R . .
H27C H 0.6539 0.3876 0.3530 0.146 Uiso 1 1 calc R . .
C28 C 0.5236(4) 0.0979(5) 0.3225(2) 0.0936(13) Uani 1 1 d . . .
H28A H 0.5823 0.0729 0.3484 0.112 Uiso 1 1 calc R . .
H28B H 0.4807 0.0248 0.3210 0.112 Uiso 1 1 calc R . .
C29 C 0.5398(5) 0.1264(6) 0.2583(3) 0.126(2) Uani 1 1 d . . .
H29A H 0.4818 0.1514 0.2325 0.189 Uiso 1 1 calc R . .
H29B H 0.5638 0.0496 0.2417 0.189 Uiso 1 1 calc R . .
H29C H 0.5841 0.1965 0.2598 0.189 Uiso 1 1 calc R . .
C30 C 0.3174(4) -0.0289(4) 0.26527(19) 0.0952(13) Uani 1 1 d . . .
H30A H 0.3718 0.0163 0.2561 0.114 Uiso 1 1 calc R . .
H30B H 0.2764 -0.0479 0.2264 0.114 Uiso 1 1 calc R . .
C31 C 0.3489(5) -0.1570(5) 0.2971(3) 0.1173(18) Uani 1 1 d . . .
H31A H 0.3866 -0.1393 0.3368 0.176 Uiso 1 1 calc R . .
H31B H 0.3849 -0.2055 0.2725 0.176 Uiso 1 1 calc R . .
H31C H 0.2951 -0.2071 0.3022 0.176 Uiso 1 1 calc R . .
C32 C 0.1096(5) -0.0533(5) 0.2745(3) 0.1203(19) Uani 1 1 d . . .
H32A H 0.1414 -0.1357 0.2748 0.180 Uiso 1 1 calc R . .
H32B H 0.0862 -0.0273 0.2327 0.180 Uiso 1 1 calc R . .
H32C H 0.0584 -0.0620 0.2960 0.180 Uiso 1 1 calc R . .
C33 C 0.7054(8) -0.2576(11) 0.2388(5) 0.74(5) Uani 1 1 d D . .
H33 H 0.6789 -0.2183 0.1988 0.894 Uiso 1 1 calc R . .
Cl1 Cl 0.6763(3) -0.4246(6) 0.2469(3) 0.289(2) Uani 1 1 d D . .
Cl2 Cl 0.6703(8) -0.1832(11) 0.3033(7) 0.709(15) Uani 1 1 d D . .
Cl3 Cl 0.8305(9) -0.2575(17) 0.2578(13) 1.30(3) Uani 1 1 d D . .

loop_
_atom_site_aniso_label
_atom_site_aniso_U_11
_atom_site_aniso_U_22
_atom_site_aniso_U_33
_atom_site_aniso_U_23
_atom_site_aniso_U_13
_atom_site_aniso_U_12
Fe1 0.0555(3) 0.0553(3) 0.0532(3) -0.00659(17) 0.01219(18) -0.00343(17)
F1 0.0291(5) 0.0420(6) 0.0161(5) -0.0040(4) 0.0016(4) -0.0054(4)
N1 0.0608(13) 0.0587(14) 0.0565(13) -0.0010(11) 0.0135(11) 0.0001(11)
N2 0.0650(14) 0.0555(14) 0.0583(14) -0.0037(10) 0.0147(11) -0.0074(11)
N3 0.0586(13) 0.0666(15) 0.0512(13) -0.0007(11) 0.0125(10) -0.0011(11)
N4 0.0682(14) 0.0571(13) 0.0510(13) -0.0044(10) 0.0133(11) -0.0050(11)
C1 0.0613(17) 0.078(2) 0.0580(17) 0.0027(15) 0.0143(14) -0.0046(15)
C2 0.0627(17) 0.093(3) 0.0638(18) 0.0026(17) 0.0191(15) 0.0047(17)
C3 0.076(2) 0.086(2) 0.0578(18) 0.0040(16) 0.0195(15) 0.0178(18)
C4 0.0699(18) 0.0651(18) 0.0504(15) -0.0010(13) 0.0155(13) 0.0056(14)
C5 0.084(2) 0.0580(16) 0.0498(15) -0.0030(13) 0.0134(14) -0.0025(15)
C6 0.111(3) 0.0539(17) 0.0617(19) -0.0026(14) 0.0201(18) -0.0035(17)
C7 0.114(3) 0.0586(18) 0.0603(19) -0.0054(14) 0.0135(19) -0.0157(19)
C8 0.078(2) 0.0668(19) 0.0563(17) -0.0027(14) 0.0090(14) -0.0141(16)
C9 0.084(2) 0.084(2) 0.068(2) -0.0041(17) 0.0037(17) -0.028(2)
C10 0.0581(17) 0.104(3) 0.0649(19) -0.0029(18) 0.0077(15) -0.0187(18)
C11 0.0561(16) 0.085(2) 0.0544(16) 0.0068(15) 0.0102(13) -0.0031(15)
C12 0.0634(18) 0.106(3) 0.065(2) 0.0107(19) 0.0195(16) 0.0092(18)
C13 0.074(2) 0.091(2) 0.0551(17) 0.0141(16) 0.0191(15) 0.0214(18)
C14 0.0697(18) 0.0656(18) 0.0486(14) 0.0063(13) 0.0177(13) 0.0096(14)
C15 0.0815(19) 0.0575(17) 0.0446(14) 0.0000(12) 0.0155(13) 0.0036(14)
C16 0.111(3) 0.0588(17) 0.0561(17) -0.0031(14) 0.0288(18) -0.0005(18)
C17 0.115(3) 0.0607(19) 0.064(2) -0.0123(15) 0.020(2) -0.0191(19)
C18 0.080(2) 0.0598(17) 0.0559(17) -0.0043(13) 0.0117(14) -0.0149(15)
C19 0.0733(19) 0.0635(19) 0.076(2) -0.0087(16) 0.0163(16) -0.0210(16)
C20 0.0623(17) 0.087(2) 0.074(2) 0.0067(18) 0.0135(15) -0.0171(17)
C21 0.066(2) 0.116(3) 0.102(3) 0.003(2) 0.027(2) 0.008(2)
C22 0.113(3) 0.101(3) 0.091(3) -0.004(2) 0.043(2) 0.031(3)
C23 0.149(5) 0.122(4) 0.103(3) 0.006(3) 0.028(3) 0.068(4)
C24 0.139(4) 0.061(2) 0.096(3) 0.002(2) 0.024(3) 0.017(2)
C25 0.189(6) 0.104(4) 0.127(5) -0.049(3) 0.030(4) 0.036(4)
C26 0.139(4) 0.073(3) 0.099(3) -0.017(2) 0.012(3) -0.038(3)
C27 0.0593(19) 0.133(4) 0.102(3) 0.011(3) 0.022(2) 0.014(2)
C28 0.103(3) 0.095(3) 0.087(3) 0.010(2) 0.030(2) 0.037(2)
C29 0.144(5) 0.146(5) 0.106(4) -0.007(3) 0.074(4) 0.030(4)
C30 0.143(4) 0.085(3) 0.064(2) -0.0193(19) 0.035(2) 0.008(3)
C31 0.173(5) 0.070(3) 0.114(4) -0.019(3) 0.040(4) 0.020(3)
C32 0.150(5) 0.102(3) 0.115(4) -0.055(3) 0.043(3) -0.048(3)
C33 0.158(11) 1.61(12) 0.48(3) 0.76(6) 0.100(16) 0.26(3)
Cl1 0.227(4) 0.343(6) 0.276(5) 0.007(4) -0.005(4) 0.089(4)
Cl2 0.419(15) 0.701(19) 0.92(4) -0.41(2) -0.098(16) 0.234(14)
Cl3 1.15(7) 1.43(6) 1.51(7) -0.05(5) 0.74(6) 0.43(4)

loop_
_atom_type_symbol
_atom_type_description
_atom_type_scat_dispersion_real
_atom_type_scat_dispersion_imag
_atom_type_scat_source
C C 0.0033 0.0016 'International Tables Vol C Tables 4.2.6.8 and 6.1.1.4'
H H 0.0000 0.0000 'International Tables Vol C Tables 4.2.6.8 and 6.1.1.4'
N N 0.0061 0.0033 'International Tables Vol C Tables 4.2.6.8 and 6.1.1.4'
Fe Fe 0.3463 0.8444 'International Tables Vol C Tables 4.2.6.8 and 6.1.1.4'
F F 0.0171 0.0103 'International Tables Vol C Tables 4.2.6.8 and 6.1.1.4'
Cl Cl 0.1484 0.1585 'International Tables Vol C Tables 4.2.6.8 and 6.1.1.4'

loop_
_geom_angle_atom_site_label_1
_geom_angle_atom_site_label_2
_geom_angle_atom_site_label_3
_geom_angle
_geom_angle_site_symmetry_1
_geom_angle_site_symmetry_3
_geom_angle_publ_flag
N1 Fe1 N4 93.58(11) . . ?
N1 Fe1 N3 150.03(10) . . ?
N4 Fe1 N3 78.73(10) . . ?
N1 Fe1 N2 78.46(11) . . ?
N4 Fe1 N2 149.83(11) . . ?
N3 Fe1 N2 93.66(11) . . ?
N1 Fe1 F1 104.31(8) . . ?
N4 Fe1 F1 101.75(8) . . ?
N3 Fe1 F1 105.61(8) . . ?
N2 Fe1 F1 108.40(8) . . ?
C4 N1 C1 106.7(3) . . ?
C4 N1 Fe1 115.4(2) . . ?
C1 N1 Fe1 134.6(2) . . ?
C8 N2 C5 107.8(3) . . ?
C8 N2 Fe1 136.4(2) . . ?
C5 N2 Fe1 114.9(2) . . ?
C14 N3 C11 107.7(3) . . ?
C14 N3 Fe1 114.8(2) . . ?
C11 N3 Fe1 135.1(2) . . ?
C18 N4 C15 107.4(3) . . ?
C18 N4 Fe1 137.0(2) . . ?
C15 N4 Fe1 115.1(2) . . ?
N1 C1 C20 127.6(3) . . ?
N1 C1 C2 109.1(3) . . ?
C20 C1 C2 123.3(3) . . ?
C3 C2 C1 107.8(3) . . ?
C3 C2 C21 127.3(4) . . ?
C1 C2 C21 124.8(4) . . ?
C2 C3 C4 106.9(3) . . ?
C2 C3 C22 123.1(4) . . ?
C4 C3 C22 130.0(4) . . ?
N1 C4 C5 114.1(3) . . ?
N1 C4 C3 109.5(3) . . ?
C5 C4 C3 136.4(3) . . ?
N2 C5 C4 114.8(3) . . ?
N2 C5 C6 109.2(3) . . ?
C4 C5 C6 135.9(3) . . ?
C7 C6 C5 106.1(3) . . ?
C7 C6 C24 124.2(4) . . ?
C5 C6 C24 129.6(4) . . ?
C6 C7 C8 108.6(3) . . ?
C6 C7 C26 126.7(4) . . ?
C8 C7 C26 124.7(4) . . ?
N2 C8 C9 129.2(3) . . ?
N2 C8 C7 108.2(3) . . ?
C9 C8 C7 122.6(3) . . ?
C10 C9 C8 133.4(3) . . ?
C10 C9 H9 113.3 . . ?
C8 C9 H9 113.3 . . ?
C9 C10 C11 133.9(3) . . ?
C9 C10 H10 113.0 . . ?
C11 C10 H10 113.0 . . ?
N3 C11 C10 128.7(3) . . ?
N3 C11 C12 108.1(3) . . ?
C10 C11 C12 123.1(3) . . ?
C13 C12 C11 107.9(3) . . ?
C13 C12 C27 127.9(4) . . ?
C11 C12 C27 124.1(4) . . ?
C12 C13 C14 107.4(3) . . ?
C12 C13 C28 124.4(4) . . ?
C14 C13 C28 128.2(4) . . ?
N3 C14 C15 115.0(3) . . ?
N3 C14 C13 108.7(3) . . ?
C15 C14 C13 136.2(3) . . ?
N4 C15 C14 114.3(3) . . ?
N4 C15 C16 108.4(3) . . ?
C14 C15 C16 137.3(3) . . ?
C17 C16 C15 107.2(3) . . ?
C17 C16 C30 123.7(4) . . ?
C15 C16 C30 129.1(4) . . ?
C16 C17 C18 108.7(3) . . ?
C16 C17 C32 126.9(4) . . ?
C18 C17 C32 124.3(4) . . ?
N4 C18 C19 128.3(3) . . ?
N4 C18 C17 108.3(3) . . ?
C19 C18 C17 123.5(3) . . ?
C20 C19 C18 133.9(3) . . ?
C20 C19 H19 113.0 . . ?
C18 C19 H19 113.0 . . ?
C19 C20 C1 134.1(3) . . ?
C19 C20 H20 112.9 . . ?
C1 C20 H20 112.9 . . ?
C2 C21 H21A 109.5 . . ?
C2 C21 H21B 109.5 . . ?
H21A C21 H21B 109.5 . . ?
C2 C21 H21C 109.5 . . ?
H21A C21 H21C 109.5 . . ?
H21B C21 H21C 109.5 . . ?
C3 C22 C23 110.6(4) . . ?
C3 C22 H22A 109.5 . . ?
C23 C22 H22A 109.5 . . ?
C3 C22 H22B 109.5 . . ?
C23 C22 H22B 109.5 . . ?
H22A C22 H22B 108.1 . . ?
C22 C23 H23A 109.5 . . ?
C22 C23 H23B 109.5 . . ?
H23A C23 H23B 109.5 . . ?
C22 C23 H23C 109.5 . . ?
H23A C23 H23C 109.5 . . ?
H23B C23 H23C 109.5 . . ?
C25 C24 C6 114.0(4) . . ?
C25 C24 H24A 108.8 . . ?
C6 C24 H24A 108.8 . . ?
C25 C24 H24B 108.8 . . ?
C6 C24 H24B 108.8 . . ?
H24A C24 H24B 107.7 . . ?
C24 C25 H25A 109.5 . . ?
C24 C25 H25B 109.5 . . ?
H25A C25 H25B 109.5 . . ?
C24 C25 H25C 109.5 . . ?
H25A C25 H25C 109.5 . . ?
H25B C25 H25C 109.5 . . ?
C7 C26 H26A 109.5 . . ?
C7 C26 H26B 109.5 . . ?
H26A C26 H26B 109.5 . . ?
C7 C26 H26C 109.5 . . ?
H26A C26 H26C 109.5 . . ?
H26B C26 H26C 109.5 . . ?
C12 C27 H27A 109.5 . . ?
C12 C27 H27B 109.5 . . ?
H27A C27 H27B 109.5 . . ?
C12 C27 H27C 109.5 . . ?
H27A C27 H27C 109.5 . . ?
H27B C27 H27C 109.5 . . ?
C29 C28 C13 112.0(4) . . ?
C29 C28 H28A 109.2 . . ?
C13 C28 H28A 109.2 . . ?
C29 C28 H28B 109.2 . . ?
C13 C28 H28B 109.2 . . ?
H28A C28 H28B 107.9 . . ?
C28 C29 H29A 109.5 . . ?
C28 C29 H29B 109.5 . . ?
H29A C29 H29B 109.5 . . ?
C28 C29 H29C 109.5 . . ?
H29A C29 H29C 109.5 . . ?
H29B C29 H29C 109.5 . . ?
C16 C30 C31 114.2(4) . . ?
C16 C30 H30A 108.7 . . ?
C31 C30 H30A 108.7 . . ?
C16 C30 H30B 108.7 . . ?
C31 C30 H30B 108.7 . . ?
H30A C30 H30B 107.6 . . ?
C30 C31 H31A 109.5 . . ?
C30 C31 H31B 109.5 . . ?
H31A C31 H31B 109.5 . . ?
C30 C31 H31C 109.5 . . ?
H31A C31 H31C 109.5 . . ?
H31B C31 H31C 109.5 . . ?
C17 C32 H32A 109.5 . . ?
C17 C32 H32B 109.5 . . ?
H32A C32 H32B 109.5 . . ?
C17 C32 H32C 109.5 . . ?
H32A C32 H32C 109.5 . . ?
H32B C32 H32C 109.5 . . ?
Cl2 C33 Cl1 102.7(6) . . ?
Cl2 C33 Cl3 104.1(7) . . ?
Cl1 C33 Cl3 103.2(7) . . ?
Cl2 C33 H33 115.1 . . ?
Cl1 C33 H33 115.1 . . ?
Cl3 C33 H33 115.1 . . ?

loop_
_geom_bond_atom_site_label_1
_geom_bond_atom_site_label_2
_geom_bond_distance
_geom_bond_site_symmetry_2
_geom_bond_publ_flag
Fe1 N1 2.015(3) . ?
Fe1 N4 2.016(2) . ?
Fe1 N3 2.021(2) . ?
Fe1 N2 2.027(3) . ?
Fe1 F1 2.2592(11) . ?
N1 C4 1.376(4) . ?
N1 C1 1.386(4) . ?
N2 C8 1.371(4) . ?
N2 C5 1.379(4) . ?
N3 C14 1.366(4) . ?
N3 C11 1.376(4) . ?
N4 C18 1.368(4) . ?
N4 C15 1.387(4) . ?
C1 C20 1.393(5) . ?
C1 C2 1.433(5) . ?
C2 C3 1.358(6) . ?
C2 C21 1.510(5) . ?
C3 C4 1.444(5) . ?
C3 C22 1.509(5) . ?
C4 C5 1.413(5) . ?
C5 C6 1.433(5) . ?
C6 C7 1.368(6) . ?
C6 C24 1.514(6) . ?
C7 C8 1.429(5) . ?
C7 C26 1.513(5) . ?
C8 C9 1.384(6) . ?
C9 C10 1.381(6) . ?
C9 H9 0.9300 . ?
C10 C11 1.392(5) . ?
C10 H10 0.9300 . ?
C11 C12 1.435(5) . ?
C12 C13 1.343(6) . ?
C12 C27 1.517(5) . ?
C13 C14 1.436(5) . ?
C13 C28 1.523(5) . ?
C14 C15 1.408(5) . ?
C15 C16 1.441(5) . ?
C16 C17 1.334(6) . ?
C16 C30 1.514(5) . ?
C17 C18 1.438(5) . ?
C17 C32 1.507(6) . ?
C18 C19 1.387(5) . ?
C19 C20 1.366(5) . ?
C19 H19 0.9300 . ?
C20 H20 0.9300 . ?
C21 H21A 0.9600 . ?
C21 H21B 0.9600 . ?
C21 H21C 0.9600 . ?
C22 C23 1.547(7) . ?
C22 H22A 0.9700 . ?
C22 H22B 0.9700 . ?
C23 H23A 0.9600 . ?
C23 H23B 0.9600 . ?
C23 H23C 0.9600 . ?
C24 C25 1.497(7) . ?
C24 H24A 0.9700 . ?
C24 H24B 0.9700 . ?
C25 H25A 0.9600 . ?
C25 H25B 0.9600 . ?
C25 H25C 0.9600 . ?
C26 H26A 0.9600 . ?
C26 H26B 0.9600 . ?
C26 H26C 0.9600 . ?
C27 H27A 0.9600 . ?
C27 H27B 0.9600 . ?
C27 H27C 0.9600 . ?
C28 C29 1.508(7) . ?
C28 H28A 0.9700 . ?
C28 H28B 0.9700 . ?
C29 H29A 0.9600 . ?
C29 H29B 0.9600 . ?
C29 H29C 0.9600 . ?
C30 C31 1.514(7) . ?
C30 H30A 0.9700 . ?
C30 H30B 0.9700 . ?
C31 H31A 0.9600 . ?
C31 H31B 0.9600 . ?
C31 H31C 0.9600 . ?
C32 H32A 0.9600 . ?
C32 H32B 0.9600 . ?
C32 H32C 0.9600 . ?
C33 Cl2 1.772(9) . ?
C33 Cl1 1.776(9) . ?
C33 Cl3 1.789(9) . ?
C33 H33 0.9800 . ?

loop_
_geom_torsion_atom_site_label_1
_geom_torsion_atom_site_label_2
_geom_torsion_atom_site_label_3
_geom_torsion_atom_site_label_4
_geom_torsion
_geom_torsion_site_symmetry_1
_geom_torsion_site_symmetry_2
_geom_torsion_site_symmetry_3
_geom_torsion_site_symmetry_4
_geom_torsion_publ_flag
N4 Fe1 N1 C4 -164.6(2) . . . . ?
N3 Fe1 N1 C4 -91.0(3) . . . . ?
N2 Fe1 N1 C4 -14.0(2) . . . . ?
F1 Fe1 N1 C4 92.3(2) . . . . ?
N4 Fe1 N1 C1 39.2(3) . . . . ?
N3 Fe1 N1 C1 112.7(3) . . . . ?
N2 Fe1 N1 C1 -170.2(3) . . . . ?
F1 Fe1 N1 C1 -63.9(3) . . . . ?
N1 Fe1 N2 C8 178.6(3) . . . . ?
N4 Fe1 N2 C8 -104.4(3) . . . . ?
N3 Fe1 N2 C8 -30.6(3) . . . . ?
F1 Fe1 N2 C8 77.1(3) . . . . ?
N1 Fe1 N2 C5 11.5(2) . . . . ?
N4 Fe1 N2 C5 88.5(3) . . . . ?
N3 Fe1 N2 C5 162.3(2) . . . . ?
F1 Fe1 N2 C5 -89.9(2) . . . . ?
N1 Fe1 N3 C14 -90.4(3) . . . . ?
N4 Fe1 N3 C14 -13.0(2) . . . . ?
N2 Fe1 N3 C14 -163.6(2) . . . . ?
F1 Fe1 N3 C14 86.2(2) . . . . ?
N1 Fe1 N3 C11 109.4(3) . . . . ?
N4 Fe1 N3 C11 -173.1(3) . . . . ?
N2 Fe1 N3 C11 36.3(3) . . . . ?
F1 Fe1 N3 C11 -73.9(3) . . . . ?
N1 Fe1 N4 C18 -29.0(3) . . . . ?
N3 Fe1 N4 C18 -179.8(3) . . . . ?
N2 Fe1 N4 C18 -102.1(3) . . . . ?
F1 Fe1 N4 C18 76.4(3) . . . . ?
N1 Fe1 N4 C15 160.3(2) . . . . ?
N3 Fe1 N4 C15 9.5(2) . . . . ?
N2 Fe1 N4 C15 87.2(3) . . . . ?
F1 Fe1 N4 C15 -94.3(2) . . . . ?
C4 N1 C1 C20 176.8(3) . . . . ?
Fe1 N1 C1 C20 -25.5(5) . . . . ?
C4 N1 C1 C2 0.1(3) . . . . ?
Fe1 N1 C1 C2 157.7(2) . . . . ?
N1 C1 C2 C3 0.5(4) . . . . ?
C20 C1 C2 C3 -176.4(3) . . . . ?
N1 C1 C2 C21 178.5(3) . . . . ?
C20 C1 C2 C21 1.6(6) . . . . ?
C1 C2 C3 C4 -0.8(4) . . . . ?
C21 C2 C3 C4 -178.8(4) . . . . ?
C1 C2 C3 C22 178.8(3) . . . . ?
C21 C2 C3 C22 0.8(6) . . . . ?
C1 N1 C4 C5 176.7(3) . . . . ?
Fe1 N1 C4 C5 14.1(3) . . . . ?
C1 N1 C4 C3 -0.6(3) . . . . ?
Fe1 N1 C4 C3 -163.1(2) . . . . ?
C2 C3 C4 N1 0.9(4) . . . . ?
C22 C3 C4 N1 -178.7(4) . . . . ?
C2 C3 C4 C5 -175.5(4) . . . . ?
C22 C3 C4 C5 4.9(7) . . . . ?
C8 N2 C5 C4 -178.1(3) . . . . ?
Fe1 N2 C5 C4 -7.5(3) . . . . ?
C8 N2 C5 C6 1.2(3) . . . . ?
Fe1 N2 C5 C6 171.9(2) . . . . ?
N1 C4 C5 N2 -4.2(4) . . . . ?
C3 C4 C5 N2 172.0(4) . . . . ?
N1 C4 C5 C6 176.6(3) . . . . ?
C3 C4 C5 C6 -7.1(7) . . . . ?
N2 C5 C6 C7 -2.3(4) . . . . ?
C4 C5 C6 C7 176.9(4) . . . . ?
N2 C5 C6 C24 177.0(4) . . . . ?
C4 C5 C6 C24 -3.8(7) . . . . ?
C5 C6 C7 C8 2.4(4) . . . . ?
C24 C6 C7 C8 -177.0(4) . . . . ?
C5 C6 C7 C26 -179.5(4) . . . . ?
C24 C6 C7 C26 1.1(6) . . . . ?
C5 N2 C8 C9 -179.1(4) . . . . ?
Fe1 N2 C8 C9 13.3(6) . . . . ?
C5 N2 C8 C7 0.3(4) . . . . ?
Fe1 N2 C8 C7 -167.4(2) . . . . ?
C6 C7 C8 N2 -1.7(4) . . . . ?
C26 C7 C8 N2 -179.8(4) . . . . ?
C6 C7 C8 C9 177.7(3) . . . . ?
C26 C7 C8 C9 -0.5(6) . . . . ?
N2 C8 C9 C10 7.8(7) . . . . ?
C7 C8 C9 C10 -171.4(4) . . . . ?
C8 C9 C10 C11 -0.5(8) . . . . ?
C14 N3 C11 C10 174.9(3) . . . . ?
Fe1 N3 C11 C10 -24.0(5) . . . . ?
C14 N3 C11 C12 -1.8(3) . . . . ?
Fe1 N3 C11 C12 159.3(3) . . . . ?
C9 C10 C11 N3 -2.3(7) . . . . ?
C9 C10 C11 C12 173.9(4) . . . . ?
N3 C11 C12 C13 1.8(4) . . . . ?
C10 C11 C12 C13 -175.1(3) . . . . ?
N3 C11 C12 C27 -177.8(3) . . . . ?
C10 C11 C12 C27 5.2(6) . . . . ?
C11 C12 C13 C14 -1.1(4) . . . . ?
C27 C12 C13 C14 178.6(4) . . . . ?
C11 C12 C13 C28 179.5(3) . . . . ?
C27 C12 C13 C28 -0.8(6) . . . . ?
C11 N3 C14 C15 179.9(3) . . . . ?
Fe1 N3 C14 C15 14.5(3) . . . . ?
C11 N3 C14 C13 1.2(3) . . . . ?
Fe1 N3 C14 C13 -164.3(2) . . . . ?
C12 C13 C14 N3 0.0(4) . . . . ?
C28 C13 C14 N3 179.4(3) . . . . ?
C12 C13 C14 C15 -178.3(3) . . . . ?
C28 C13 C14 C15 1.0(6) . . . . ?
C18 N4 C15 C14 -178.1(3) . . . . ?
Fe1 N4 C15 C14 -4.8(3) . . . . ?
C18 N4 C15 C16 2.9(3) . . . . ?
Fe1 N4 C15 C16 176.3(2) . . . . ?
N3 C14 C15 N4 -6.3(4) . . . . ?
C13 C14 C15 N4 171.9(3) . . . . ?
N3 C14 C15 C16 172.2(3) . . . . ?
C13 C14 C15 C16 -9.6(6) . . . . ?
N4 C15 C16 C17 -3.3(4) . . . . ?
C14 C15 C16 C17 178.2(4) . . . . ?
N4 C15 C16 C30 175.1(4) . . . . ?
C14 C15 C16 C30 -3.5(7) . . . . ?
C15 C16 C17 C18 2.3(4) . . . . ?
C30 C16 C17 C18 -176.2(3) . . . . ?
C15 C16 C17 C32 178.3(4) . . . . ?
C30 C16 C17 C32 -0.1(7) . . . . ?
C15 N4 C18 C19 178.9(3) . . . . ?
Fe1 N4 C18 C19 7.8(6) . . . . ?
C15 N4 C18 C17 -1.6(4) . . . . ?
Fe1 N4 C18 C17 -172.7(2) . . . . ?
C16 C17 C18 N4 -0.5(4) . . . . ?
C32 C17 C18 N4 -176.7(4) . . . . ?
C16 C17 C18 C19 179.1(4) . . . . ?
C32 C17 C18 C19 2.9(6) . . . . ?
N4 C18 C19 C20 10.8(7) . . . . ?
C17 C18 C19 C20 -168.7(4) . . . . ?
C18 C19 C20 C1 2.8(8) . . . . ?
N1 C1 C20 C19 -6.0(7) . . . . ?
C2 C1 C20 C19 170.3(4) . . . . ?
C2 C3 C22 C23 -83.9(6) . . . . ?
C4 C3 C22 C23 95.6(6) . . . . ?
C7 C6 C24 C25 -83.2(6) . . . . ?
C5 C6 C24 C25 97.6(6) . . . . ?
C12 C13 C28 C29 -81.1(6) . . . . ?
C14 C13 C28 C29 99.6(5) . . . . ?
C17 C16 C30 C31 -80.8(6) . . . . ?
C15 C16 C30 C31 101.0(5) . . . . ?
